data_1536398
loop_
_publ_author_name
'Kalman, S.'

_publ_section_title
;
 Az a-bayerit Al (O H)3 kristalyszerkezete
;
_journal_name_full 'Magyar Kemiai Folyoirat'
_journal_page_first 314
_journal_page_last 318
_journal_volume 61
_journal_year 1955
_chemical_formula_sum 'Al H3 O3'
_chemical_name_systematic 'Al (O H)3'
_space_group_IT_number 12
_symmetry_space_group_name_Hall '-C 2y'
_symmetry_space_group_name_H-M 'C 1 2/m 1'
_cell_angle_alpha 90
_cell_angle_beta 90
_cell_angle_gamma 90
_cell_formula_units_Z 4
_cell_length_a 5.01
_cell_length_b 8.68
_cell_length_c 4.76
_cell_volume 206.997
_citation_journal_id_ASTM MGKFA3
_cod_data_source_file Kalman_MGKFA3_1955_594.cif
_cod_data_source_block H3Al1O3
_cod_original_cell_volume 206.9972
_cod_original_formula_sum 'H3 Al1 O3'
_cod_database_code 1536398

loop_
_symmetry_equiv_pos_as_xyz
x,y,z
-x,y,-z
-x,-y,-z
x,-y,z
x+1/2,y+1/2,z
-x+1/2,y+1/2,-z
-x+1/2,-y+1/2,-z
x+1/2,-y+1/2,z

loop_
_atom_site_label
_atom_site_type_symbol
_atom_site_fract_x
_atom_site_fract_y
_atom_site_fract_z
_atom_site_occupancy
_atom_site_U_iso_or_equiv
Al1 Al+3 0 0.333 0 1 0.0
O1 O-2 0.333 0 -0.22 1 0.0
O2 O-2 0.1667 0.1667 0.22 1 0.0
